data_7001024
loop_
_publ_author_name
'G\'omez-Ruiz, Santiago'
'Gallego, Beatriz'
'Hey-Hawkins, Evamarie'

_publ_section_title
;
 Platinum(II) tetramesityltetraphosphane-1,4-diides
;
_journal_issue 16
_journal_name_full 'Dalton Transactions'
_journal_page_first 2915
_journal_page_last 2920
_journal_paper_doi 10.1039/b822675j
_journal_year 2009
_chemical_formula_sum 'C54 H76 N2 O P4 Pt'
_chemical_formula_weight 1088.14
_chemical_name_systematic
;
?
;
_space_group_IT_number 2
_symmetry_cell_setting triclinic
_symmetry_space_group_name_Hall '-P 1'
_symmetry_space_group_name_H-M 'P -1'
_atom_sites_solution_hydrogens geom
_atom_sites_solution_primary direct
_atom_sites_solution_secondary difmap
_audit_conform_dict_location ftp://ftp.iucr.org/pub/cif_core.dic
_audit_conform_dict_name cif_core.dic
_audit_conform_dict_version 2.3
_audit_creation_date 2008-09-30T16:14:23-00:00
_audit_creation_method 'WinGX routine CIF_UPDATE'
_cell_angle_alpha 85.943(2)
_cell_angle_beta 72.943(2)
_cell_angle_gamma 74.195(2)
_cell_formula_units_Z 2
_cell_length_a 12.1799(3)
_cell_length_b 12.2375(3)
_cell_length_c 19.2324(5)
_cell_measurement_reflns_used 9974
_cell_measurement_temperature 130(2)
_cell_measurement_theta_max 32.3127
_cell_measurement_theta_min 2.6288
_cell_volume 2636.79(12)
_computing_cell_refinement
;
CrysAlis RED, Oxford Diffraction Ltd.,
Version 1.171.32.5 (release 08-05-2007 CrysAlis171 .NET)
(compiled May 8 2007,13:10:02)
;
_computing_data_collection
;
CrysAlis CCD, Oxford Diffraction Ltd.,
Version 1.171.32.5 (release 08-05-2007 CrysAlis171 .NET)
(compiled May 8 2007,13:10:02)
;
_computing_data_reduction
;
CrysAlis RED, Oxford Diffraction Ltd.,
Version 1.171.32.5 (release 08-05-2007 CrysAlis171 .NET)
(compiled May 8 2007,13:10:02)
;
_computing_structure_refinement 'SHELXL-97 (Sheldrick, 1997)'
_diffrn_ambient_temperature 130(2)
_diffrn_detector_area_resol_mean 16.356
_diffrn_measured_fraction_theta_full 0.999
_diffrn_measured_fraction_theta_max 0.999
_diffrn_measurement_device_type 'ccd xcalibur s'
_diffrn_measurement_method '\w scans and \f scans'
_diffrn_orient_matrix_UB_11 0.0233239185
_diffrn_orient_matrix_UB_12 0.0222529831
_diffrn_orient_matrix_UB_13 -0.0345110004
_diffrn_orient_matrix_UB_21 -0.0185445558
_diffrn_orient_matrix_UB_22 0.0551352165
_diffrn_orient_matrix_UB_23 0.0155194533
_diffrn_orient_matrix_UB_31 0.055692712
_diffrn_orient_matrix_UB_32 -0.0089780438
_diffrn_orient_matrix_UB_33 0.0070907096
_diffrn_radiation_monochromator graphite
_diffrn_radiation_type MoK\a
_diffrn_radiation_wavelength 0.71073
_diffrn_reflns_av_R_equivalents 0.0756
_diffrn_reflns_av_unetI/netI 0.1238
_diffrn_reflns_limit_h_max 14
_diffrn_reflns_limit_h_min -14
_diffrn_reflns_limit_k_max 14
_diffrn_reflns_limit_k_min -14
_diffrn_reflns_limit_l_max 23
_diffrn_reflns_limit_l_min -23
_diffrn_reflns_number 44928
_diffrn_reflns_theta_full 25.68
_diffrn_reflns_theta_max 25.68
_diffrn_reflns_theta_min 2.64
_exptl_absorpt_coefficient_mu 2.82
_exptl_absorpt_correction_T_max 0.945
_exptl_absorpt_correction_T_min 0.935
_exptl_absorpt_correction_type multi-scan
_exptl_absorpt_process_details
;
CrysAlis RED, Oxford Diffraction Ltd.,
Version 1.171.32.5 (release 08-05-2007 CrysAlis171 .NET)
(compiled May 8 2007,13:10:02)
Empirical absorption correction using spherical harmonics,
implemented in SCALE3 ABSPACK scaling algorithm.
;
_exptl_crystal_colour yellow
_exptl_crystal_density_diffrn 1.371
_exptl_crystal_density_method 'not measured'
_exptl_crystal_description needles
_exptl_crystal_F_000 1120
_exptl_crystal_size_max 0.15
_exptl_crystal_size_mid 0.02
_exptl_crystal_size_min 0.02
_refine_diff_density_max 1.7
_refine_diff_density_min -0.714
_refine_diff_density_rms 0.088
_refine_ls_extinction_method none
_refine_ls_goodness_of_fit_ref 0.843
_refine_ls_hydrogen_treatment constr
_refine_ls_matrix_type full
_refine_ls_number_parameters 543
_refine_ls_number_reflns 9985
_refine_ls_number_restraints 36
_refine_ls_restrained_S_all 0.842
_refine_ls_R_factor_all 0.0677
_refine_ls_R_factor_gt 0.0341
_refine_ls_shift/su_max 0.004
_refine_ls_shift/su_mean 0
_refine_ls_structure_factor_coef Fsqd
_refine_ls_weighting_details 'calc w=1/[\s^2^(Fo^2^)+(0.0222P)^2^+0.0000P] where P=(Fo^2^+2Fc^2^)/3'
_refine_ls_weighting_scheme calc
_refine_ls_wR_factor_gt 0.0565
_refine_ls_wR_factor_ref 0.0612
_reflns_number_gt 6288
_reflns_number_total 9985
_reflns_threshold_expression >2sigma(I)
_cod_data_source_file b822675j.txt
_cod_data_source_block x0299fin
_cod_original_cell_volume 2636.79(11)
_cod_original_sg_symbol_H-M P-1
_cod_database_code 7001024

loop_
_symmetry_equiv_pos_as_xyz
'x, y, z'
'-x, -y, -z'

loop_
_atom_site_label
_atom_site_type_symbol
_atom_site_fract_x
_atom_site_fract_y
_atom_site_fract_z
_atom_site_U_iso_or_equiv
_atom_site_adp_type
_atom_site_occupancy
_atom_site_symmetry_multiplicity
_atom_site_calc_flag
_atom_site_refinement_flags
_atom_site_disorder_assembly
_atom_site_disorder_group
Pt1 Pt 0.002407(17) 0.494299(16) 0.233421(11) 0.03258(7) Uani 1 1 d . . .
P1 P -0.19953(10) 0.51385(9) 0.28961(6) 0.0300(3) Uani 1 1 d . . .
P2 P -0.27859(10) 0.47137(9) 0.20861(6) 0.0299(3) Uani 1 1 d . . .
P3 P -0.15161(10) 0.30314(9) 0.17711(6) 0.0308(3) Uani 1 1 d . . .
P4 P 0.01179(10) 0.36338(9) 0.14812(6) 0.0298(3) Uani 1 1 d . . .
N1 N -0.0182(3) 0.6997(3) 0.3288(2) 0.0369(10) Uani 1 1 d . . .
N2 N 0.2777(4) 0.4298(3) 0.1673(2) 0.0443(11) Uani 1 1 d . . .
O1 O 0.8156(3) 0.2769(3) 0.55193(16) 0.0432(8) Uani 1 1 d . . .
C1 C -0.2829(4) 0.6673(3) 0.3005(2) 0.0290(11) Uani 1 1 d . . .
C2 C -0.2694(4) 0.7493(4) 0.2461(2) 0.0327(11) Uani 1 1 d . . .
C3 C -0.3365(4) 0.8618(4) 0.2624(3) 0.0408(13) Uani 1 1 d . . .
H3 H -0.3272 0.917 0.2254 0.049 Uiso 1 1 calc R . .
C4 C -0.4151(4) 0.8961(4) 0.3293(3) 0.0458(13) Uani 1 1 d . . .
C5 C -0.4291(4) 0.8138(4) 0.3821(3) 0.0436(13) Uani 1 1 d . . .
H5 H -0.4833 0.8353 0.4288 0.052 Uiso 1 1 calc R . .
C6 C -0.3659(4) 0.7005(4) 0.3685(2) 0.0321(11) Uani 1 1 d . . .
C7 C -0.1874(4) 0.7234(4) 0.1717(2) 0.0441(13) Uani 1 1 d . . .
H7A H -0.1811 0.7945 0.146 0.066 Uiso 1 1 calc R . .
H7B H -0.2185 0.679 0.1452 0.066 Uiso 1 1 calc R . .
H7C H -0.1086 0.6795 0.1746 0.066 Uiso 1 1 calc R . .
C8 C -0.4854(5) 1.0190(4) 0.3440(3) 0.0747(18) Uani 1 1 d . . .
H8A H -0.4366 1.0685 0.317 0.112 Uiso 1 1 calc R . .
H8B H -0.5077 1.0354 0.3962 0.112 Uiso 1 1 calc R . .
H8C H -0.5576 1.0327 0.3282 0.112 Uiso 1 1 calc R . .
C9 C -0.3890(4) 0.6180(4) 0.4291(2) 0.0483(13) Uani 1 1 d . . .
H9A H -0.3162 0.5856 0.4436 0.072 Uiso 1 1 calc R . .
H9B H -0.4135 0.5569 0.4124 0.072 Uiso 1 1 calc R . .
H9C H -0.4525 0.6575 0.4707 0.072 Uiso 1 1 calc R . .
C10 C -0.4178(4) 0.4446(3) 0.2688(2) 0.0278(11) Uani 1 1 d . . .
C11 C -0.5217(4) 0.5207(3) 0.2588(2) 0.0327(12) Uani 1 1 d . . .
C12 C -0.6324(4) 0.5055(4) 0.2969(2) 0.0369(12) Uani 1 1 d . . .
H12 H -0.7017 0.5576 0.2895 0.044 Uiso 1 1 calc R . .
C13 C -0.6459(4) 0.4185(4) 0.3447(2) 0.0358(12) Uani 1 1 d . . .
C14 C -0.5442(4) 0.3466(4) 0.3568(2) 0.0354(11) Uani 1 1 d . . .
H14 H -0.5518 0.2873 0.3911 0.042 Uiso 1 1 calc R . .
C15 C -0.4315(4) 0.3582(3) 0.3207(2) 0.0310(11) Uani 1 1 d . . .
C16 C -0.5191(4) 0.6203(4) 0.2074(3) 0.0516(14) Uani 1 1 d . . .
H16A H -0.4807 0.6714 0.2226 0.077 Uiso 1 1 calc R . .
H16B H -0.6007 0.6616 0.2084 0.077 Uiso 1 1 calc R . .
H16C H -0.4742 0.5924 0.1579 0.077 Uiso 1 1 calc R . .
C17 C -0.7664(4) 0.3984(4) 0.3819(3) 0.0565(15) Uani 1 1 d . . .
H17A H -0.829 0.4655 0.3765 0.085 Uiso 1 1 calc R . .
H17B H -0.774 0.3843 0.4337 0.085 Uiso 1 1 calc R . .
H17C H -0.7742 0.3324 0.3596 0.085 Uiso 1 1 calc R . .
C18 C -0.3272(4) 0.2756(4) 0.3402(2) 0.0407(12) Uani 1 1 d . . .
H18A H -0.3551 0.245 0.3887 0.061 Uiso 1 1 calc R . .
H18B H -0.2672 0.3152 0.34 0.061 Uiso 1 1 calc R . .
H18C H -0.2921 0.2133 0.3045 0.061 Uiso 1 1 calc R . .
C19 C -0.1505(4) 0.2769(4) 0.0829(2) 0.0331(11) Uani 1 1 d . . .
C20 C -0.1501(4) 0.3553(4) 0.0256(3) 0.0337(12) Uani 1 1 d . . .
C21 C -0.1382(4) 0.3175(4) -0.0435(3) 0.0454(13) Uani 1 1 d . . .
H21 H -0.1372 0.3707 -0.082 0.055 Uiso 1 1 calc R . .
C22 C -0.1280(5) 0.2067(4) -0.0582(3) 0.0567(15) Uani 1 1 d . . .
C23 C -0.1261(5) 0.1295(4) -0.0027(3) 0.0618(16) Uani 1 1 d . . .
H23 H -0.1164 0.0519 -0.0126 0.074 Uiso 1 1 calc R . .
C24 C -0.1383(4) 0.1622(4) 0.0680(3) 0.0470(13) Uani 1 1 d . . .
C25 C -0.1598(4) 0.4795(3) 0.0332(2) 0.0352(11) Uani 1 1 d . . .
H25A H -0.1315 0.5111 -0.0149 0.053 Uiso 1 1 calc R . .
H25B H -0.1111 0.4884 0.0639 0.053 Uiso 1 1 calc R . .
H25C H -0.2431 0.52 0.0557 0.053 Uiso 1 1 calc R . .
C26 C -0.1163(5) 0.1714(5) -0.1350(3) 0.082(2) Uani 1 1 d . . .
H26A H -0.1782 0.2239 -0.1531 0.124 Uiso 1 1 calc R . .
H26B H -0.1253 0.0942 -0.1344 0.124 Uiso 1 1 calc R . .
H26C H -0.0377 0.1735 -0.167 0.124 Uiso 1 1 calc R . .
C27 C -0.1369(5) 0.0713(4) 0.1257(3) 0.0699(17) Uani 1 1 d . . .
H27A H -0.1257 -0.0023 0.1038 0.105 Uiso 1 1 calc R . .
H27B H -0.2127 0.09 0.1642 0.105 Uiso 1 1 calc R . .
H27C H -0.0715 0.0673 0.1465 0.105 Uiso 1 1 calc R . .
C28 C 0.1186(4) 0.2243(3) 0.1553(2) 0.0299(11) Uani 1 1 d . . .
C29 C 0.1913(4) 0.1691(4) 0.0892(2) 0.0335(11) Uani 1 1 d . . .
C30 C 0.2802(4) 0.0698(4) 0.0901(3) 0.0471(13) Uani 1 1 d . . .
H30 H 0.3287 0.0334 0.0453 0.057 Uiso 1 1 calc R . .
C31 C 0.2999(4) 0.0225(4) 0.1544(3) 0.0450(13) Uani 1 1 d . . .
C32 C 0.2246(4) 0.0742(4) 0.2186(3) 0.0428(13) Uani 1 1 d . . .
H32 H 0.2345 0.0407 0.2632 0.051 Uiso 1 1 calc R . .
C33 C 0.1346(4) 0.1734(4) 0.2208(2) 0.0336(11) Uani 1 1 d . . .
C34 C 0.1773(4) 0.2111(4) 0.0158(2) 0.0414(13) Uani 1 1 d . . .
H34A H 0.2482 0.173 -0.0224 0.062 Uiso 1 1 calc R . .
H34B H 0.1677 0.2933 0.0132 0.062 Uiso 1 1 calc R . .
H34C H 0.1069 0.1943 0.0089 0.062 Uiso 1 1 calc R . .
C35 C 0.4020(4) -0.0826(4) 0.1533(3) 0.0687(17) Uani 1 1 d . . .
H35A H 0.4386 -0.0756 0.1913 0.103 Uiso 1 1 calc R . .
H35B H 0.4617 -0.0898 0.1057 0.103 Uiso 1 1 calc R . .
H35C H 0.3714 -0.1501 0.1622 0.103 Uiso 1 1 calc R . .
C36 C 0.0568(4) 0.2218(4) 0.2938(2) 0.0444(13) Uani 1 1 d . . .
H36A H 0.0737 0.1678 0.3319 0.067 Uiso 1 1 calc R . .
H36B H -0.027 0.236 0.2953 0.067 Uiso 1 1 calc R . .
H36C H 0.0729 0.2934 0.302 0.067 Uiso 1 1 calc R . .
C37 C -0.0100(4) 0.6248(4) 0.2937(3) 0.0369(13) Uani 1 1 d . . .
C38 C 0.1777(5) 0.4549(4) 0.1931(3) 0.0406(13) Uani 1 1 d . . .
C39 C -0.0427(4) 0.7944(3) 0.3768(2) 0.0354(12) Uani 1 1 d U . .
H39 H 0.028 0.7886 0.3946 0.043 Uiso 1 1 calc R . .
C40 C -0.1492(4) 0.7892(4) 0.4411(3) 0.0515(14) Uani 1 1 d U . .
H40A H -0.2187 0.7918 0.4237 0.062 Uiso 1 1 calc R . .
H40B H -0.1309 0.7171 0.4674 0.062 Uiso 1 1 calc R . .
C41 C -0.1781(5) 0.8889(5) 0.4918(3) 0.0818(19) Uani 1 1 d U . .
H41A H -0.1099 0.8842 0.511 0.098 Uiso 1 1 calc R . .
H41B H -0.2481 0.8865 0.5335 0.098 Uiso 1 1 calc R . .
C42 C -0.2046(6) 1.0001(5) 0.4513(4) 0.096(2) Uani 1 1 d U . .
H42A H -0.2756 1.0067 0.4345 0.115 Uiso 1 1 calc R . .
H42B H -0.222 1.0648 0.4844 0.115 Uiso 1 1 calc R . .
C43 C -0.1002(6) 1.0044(4) 0.3870(4) 0.0782(19) Uani 1 1 d U . .
H43A H -0.0309 1.0035 0.4042 0.094 Uiso 1 1 calc R . .
H43B H -0.1196 1.0762 0.3606 0.094 Uiso 1 1 calc R . .
C44 C -0.0678(5) 0.9043(4) 0.3354(3) 0.0550(14) Uani 1 1 d U . .
H44A H -0.1344 0.9082 0.3148 0.066 Uiso 1 1 calc R . .
H44B H 0.0034 0.9072 0.2948 0.066 Uiso 1 1 calc R . .
C45 C 0.4017(5) 0.3805(6) 0.1313(3) 0.0899(9) Uani 1 1 d . . .
H45 H 0.4511 0.4287 0.1398 0.108 Uiso 1 1 calc R . .
C46 C 0.4346(5) 0.2610(5) 0.1661(3) 0.0899(9) Uani 1 1 d . . .
H46A H 0.4312 0.2711 0.2173 0.108 Uiso 1 1 calc R . .
H46B H 0.3748 0.2203 0.1659 0.108 Uiso 1 1 calc R . .
C47 C 0.5518(5) 0.1926(5) 0.1281(3) 0.0899(9) Uani 1 1 d . . .
H47A H 0.565 0.1154 0.1488 0.108 Uiso 1 1 calc R . .
H47B H 0.6132 0.2269 0.1343 0.108 Uiso 1 1 calc R . .
C48 C 0.5625(5) 0.1855(5) 0.0475(3) 0.0899(9) Uani 1 1 d . . .
H48A H 0.6439 0.1411 0.0217 0.108 Uiso 1 1 calc R . .
H48B H 0.5057 0.1451 0.0415 0.108 Uiso 1 1 calc R . .
C49 C 0.5381(5) 0.2998(5) 0.0145(3) 0.0899(9) Uani 1 1 d . . .
H49A H 0.5976 0.3386 0.0183 0.108 Uiso 1 1 calc R . .
H49B H 0.5468 0.2911 -0.0378 0.108 Uiso 1 1 calc R . .
C50 C 0.4189(5) 0.3699(5) 0.0495(3) 0.0899(9) Uani 1 1 d . . .
H50A H 0.3587 0.3353 0.0419 0.108 Uiso 1 1 calc R . .
H50B H 0.4077 0.4463 0.0275 0.108 Uiso 1 1 calc R . .
C51 C 0.7062(4) 0.2521(4) 0.5868(3) 0.0457(13) Uani 1 1 d . . .
H51A H 0.6762 0.2241 0.5508 0.055 Uiso 1 1 calc R . .
H51B H 0.6465 0.3214 0.6104 0.055 Uiso 1 1 calc R . .
C52 C 0.7260(4) 0.1628(4) 0.6427(3) 0.0643(16) Uani 1 1 d . . .
H52A H 0.7835 0.0938 0.6187 0.096 Uiso 1 1 calc R . .
H52B H 0.6504 0.1456 0.6684 0.096 Uiso 1 1 calc R . .
H52C H 0.757 0.1907 0.6776 0.096 Uiso 1 1 calc R . .
C53 C 0.8055(5) 0.3581(4) 0.4961(3) 0.0517(15) Uani 1 1 d . . .
H53A H 0.7433 0.4281 0.5163 0.062 Uiso 1 1 calc R . .
H53B H 0.7826 0.3272 0.4577 0.062 Uiso 1 1 calc R . .
C54 C 0.9242(4) 0.3847(4) 0.4642(3) 0.0577(15) Uani 1 1 d . . .
H54A H 0.9449 0.4176 0.5021 0.087 Uiso 1 1 calc R . .
H54B H 0.9192 0.4391 0.4246 0.087 Uiso 1 1 calc R . .
H54C H 0.9856 0.3147 0.4452 0.087 Uiso 1 1 calc R . .

loop_
_atom_site_aniso_label
_atom_site_aniso_U_11
_atom_site_aniso_U_22
_atom_site_aniso_U_33
_atom_site_aniso_U_23
_atom_site_aniso_U_13
_atom_site_aniso_U_12
Pt1 0.03441(12) 0.02934(10) 0.03570(12) 0.00181(8) -0.01311(9) -0.00820(8)
P1 0.0350(8) 0.0256(6) 0.0298(8) 0.0006(6) -0.0120(6) -0.0056(6)
P2 0.0343(8) 0.0280(7) 0.0289(7) 0.0051(6) -0.0108(6) -0.0099(6)
P3 0.0385(8) 0.0279(7) 0.0270(7) 0.0027(6) -0.0078(6) -0.0126(6)
P4 0.0328(7) 0.0260(7) 0.0296(8) 0.0025(6) -0.0094(6) -0.0058(6)
N1 0.039(3) 0.034(2) 0.044(3) 0.005(2) -0.018(2) -0.013(2)
N2 0.049(3) 0.042(3) 0.043(3) -0.009(2) -0.019(3) -0.006(2)
O1 0.045(2) 0.051(2) 0.035(2) 0.0081(17) -0.0167(17) -0.0114(17)
C1 0.025(3) 0.032(3) 0.030(3) -0.001(2) -0.011(2) -0.005(2)
C2 0.035(3) 0.032(3) 0.035(3) 0.005(2) -0.015(2) -0.009(2)
C3 0.035(3) 0.028(3) 0.064(4) 0.009(3) -0.021(3) -0.010(2)
C4 0.036(3) 0.033(3) 0.066(4) -0.005(3) -0.016(3) -0.002(2)
C5 0.036(3) 0.038(3) 0.050(4) -0.010(3) -0.012(3) 0.001(2)
C6 0.028(3) 0.035(3) 0.037(3) -0.005(2) -0.015(2) -0.007(2)
C7 0.053(3) 0.036(3) 0.040(3) 0.011(2) -0.010(3) -0.013(2)
C8 0.069(4) 0.030(3) 0.112(5) -0.010(3) -0.022(4) 0.008(3)
C9 0.041(3) 0.053(3) 0.039(3) -0.002(3) 0.001(3) -0.005(3)
C10 0.034(3) 0.027(3) 0.024(3) -0.003(2) -0.011(2) -0.008(2)
C11 0.040(3) 0.027(3) 0.032(3) -0.002(2) -0.007(2) -0.013(3)
C12 0.032(3) 0.040(3) 0.034(3) -0.007(2) -0.005(2) -0.004(2)
C13 0.030(3) 0.051(3) 0.023(3) -0.011(2) 0.003(2) -0.015(3)
C14 0.041(3) 0.042(3) 0.025(3) 0.001(2) -0.007(2) -0.017(3)
C15 0.041(3) 0.029(3) 0.027(3) -0.002(2) -0.012(2) -0.014(2)
C16 0.041(3) 0.045(3) 0.065(4) 0.017(3) -0.017(3) -0.008(3)
C17 0.044(3) 0.070(4) 0.047(4) -0.007(3) 0.002(3) -0.016(3)
C18 0.054(3) 0.041(3) 0.032(3) 0.015(2) -0.015(3) -0.020(3)
C19 0.043(3) 0.034(3) 0.026(3) 0.000(2) -0.006(2) -0.020(2)
C20 0.037(3) 0.039(3) 0.030(3) 0.002(2) -0.010(2) -0.018(2)
C21 0.058(4) 0.058(4) 0.030(3) 0.011(3) -0.017(3) -0.029(3)
C22 0.094(4) 0.051(3) 0.037(4) -0.001(3) -0.020(3) -0.036(3)
C23 0.109(5) 0.043(3) 0.046(4) 0.001(3) -0.020(3) -0.042(3)
C24 0.071(4) 0.038(3) 0.037(3) 0.006(3) -0.012(3) -0.028(3)
C25 0.043(3) 0.038(3) 0.027(3) 0.009(2) -0.010(2) -0.018(2)
C26 0.142(6) 0.086(5) 0.038(4) -0.002(3) -0.028(4) -0.057(4)
C27 0.137(5) 0.030(3) 0.048(4) 0.005(3) -0.020(4) -0.038(3)
C28 0.032(3) 0.022(2) 0.033(3) 0.004(2) -0.008(2) -0.006(2)
C29 0.036(3) 0.032(3) 0.031(3) 0.002(2) -0.008(2) -0.007(2)
C30 0.049(3) 0.031(3) 0.047(4) -0.004(3) -0.006(3) 0.005(3)
C31 0.050(3) 0.029(3) 0.047(4) 0.002(3) -0.015(3) 0.003(2)
C32 0.058(4) 0.035(3) 0.031(3) 0.011(2) -0.014(3) -0.008(3)
C33 0.041(3) 0.035(3) 0.026(3) 0.006(2) -0.012(2) -0.011(2)
C34 0.051(3) 0.040(3) 0.027(3) 0.001(2) -0.009(2) -0.004(2)
C35 0.074(4) 0.047(3) 0.062(4) 0.009(3) -0.012(3) 0.013(3)
C36 0.060(3) 0.039(3) 0.028(3) 0.009(2) -0.013(3) -0.007(3)
C37 0.030(3) 0.029(3) 0.056(4) 0.014(3) -0.017(3) -0.013(2)
C38 0.053(4) 0.029(3) 0.043(4) -0.008(2) -0.023(3) -0.004(3)
C39 0.049(3) 0.026(3) 0.039(3) -0.005(2) -0.021(3) -0.011(2)
C40 0.052(4) 0.057(4) 0.039(4) 0.002(3) -0.004(3) -0.013(3)
C41 0.069(4) 0.090(5) 0.056(4) -0.024(4) -0.001(3) 0.014(4)
C42 0.104(6) 0.065(5) 0.100(6) -0.038(4) -0.037(5) 0.025(4)
C43 0.119(6) 0.029(3) 0.100(5) 0.001(3) -0.061(5) -0.009(3)
C44 0.075(4) 0.047(3) 0.050(4) 0.001(3) -0.025(3) -0.020(3)
C45 0.0736(19) 0.107(2) 0.0662(19) -0.0188(18) -0.0095(17) 0.0071(17)
C46 0.0736(19) 0.107(2) 0.0662(19) -0.0188(18) -0.0095(17) 0.0071(17)
C47 0.0736(19) 0.107(2) 0.0662(19) -0.0188(18) -0.0095(17) 0.0071(17)
C48 0.0736(19) 0.107(2) 0.0662(19) -0.0188(18) -0.0095(17) 0.0071(17)
C49 0.0736(19) 0.107(2) 0.0662(19) -0.0188(18) -0.0095(17) 0.0071(17)
C50 0.0736(19) 0.107(2) 0.0662(19) -0.0188(18) -0.0095(17) 0.0071(17)
C51 0.044(3) 0.051(3) 0.045(3) -0.006(3) -0.017(3) -0.011(3)
C52 0.061(4) 0.079(4) 0.058(4) 0.024(3) -0.022(3) -0.026(3)
C53 0.071(4) 0.050(3) 0.043(4) 0.007(3) -0.031(3) -0.015(3)
C54 0.065(4) 0.065(4) 0.038(3) 0.011(3) -0.012(3) -0.016(3)

loop_
_atom_type_symbol
_atom_type_description
_atom_type_scat_dispersion_real
_atom_type_scat_dispersion_imag
_atom_type_scat_source
Pt Pt -1.7033 8.3905 'International Tables Vol C Tables 4.2.6.8 and 6.1.1.4'
P P 0.1023 0.0942 'International Tables Vol C Tables 4.2.6.8 and 6.1.1.4'
N N 0.0061 0.0033 'International Tables Vol C Tables 4.2.6.8 and 6.1.1.4'
O O 0.0106 0.006 'International Tables Vol C Tables 4.2.6.8 and 6.1.1.4'
C C 0.0033 0.0016 'International Tables Vol C Tables 4.2.6.8 and 6.1.1.4'
H H 0 0 'International Tables Vol C Tables 4.2.6.8 and 6.1.1.4'

loop_
_geom_angle_atom_site_label_1
_geom_angle_atom_site_label_2
_geom_angle_atom_site_label_3
_geom_angle
_geom_angle_site_symmetry_1
_geom_angle_site_symmetry_3
_geom_angle_publ_flag
C38 Pt1 C37 96.01(17) . . ?
C38 Pt1 P1 171.22(14) . . ?
C37 Pt1 P1 87.71(13) . . ?
C38 Pt1 P4 84.61(13) . . ?
C37 Pt1 P4 170.56(13) . . ?
P1 Pt1 P4 93.03(4) . . ?
C1 P1 P2 96.69(13) . . ?
C1 P1 Pt1 110.47(14) . . ?
P2 P1 Pt1 108.07(6) . . ?
C10 P2 P3 106.53(14) . . ?
C10 P2 P1 100.83(13) . . ?
P3 P2 P1 96.57(6) . . ?
C19 P3 P2 105.39(14) . . ?
C19 P3 P4 97.17(14) . . ?
P2 P3 P4 96.28(6) . . ?
C28 P4 P3 97.51(13) . . ?
C28 P4 Pt1 111.46(14) . . ?
P3 P4 Pt1 111.40(6) . . ?
C37 N1 C39 173.4(4) . . ?
C38 N2 C45 170.4(5) . . ?
C51 O1 C53 111.7(3) . . ?
C2 C1 C6 118.8(4) . . ?
C2 C1 P1 125.0(3) . . ?
C6 C1 P1 116.3(3) . . ?
C3 C2 C1 118.7(4) . . ?
C3 C2 C7 117.8(4) . . ?
C1 C2 C7 123.5(4) . . ?
C4 C3 C2 123.2(4) . . ?
C3 C4 C5 117.5(4) . . ?
C3 C4 C8 120.9(5) . . ?
C5 C4 C8 121.6(5) . . ?
C4 C5 C6 121.7(5) . . ?
C5 C6 C1 120.1(4) . . ?
C5 C6 C9 117.5(4) . . ?
C1 C6 C9 122.4(4) . . ?
C11 C10 C15 117.7(4) . . ?
C11 C10 P2 113.7(3) . . ?
C15 C10 P2 128.5(3) . . ?
C12 C11 C10 119.7(4) . . ?
C12 C11 C16 117.4(4) . . ?
C10 C11 C16 122.8(4) . . ?
C13 C12 C11 122.7(4) . . ?
C12 C13 C14 117.6(4) . . ?
C12 C13 C17 122.1(4) . . ?
C14 C13 C17 120.3(4) . . ?
C13 C14 C15 122.1(4) . . ?
C14 C15 C10 120.0(4) . . ?
C14 C15 C18 117.0(4) . . ?
C10 C15 C18 123.0(4) . . ?
C20 C19 C24 118.6(4) . . ?
C20 C19 P3 127.3(3) . . ?
C24 C19 P3 113.9(3) . . ?
C21 C20 C19 119.1(4) . . ?
C21 C20 C25 116.5(4) . . ?
C19 C20 C25 124.4(4) . . ?
C22 C21 C20 122.6(4) . . ?
C21 C22 C23 118.3(5) . . ?
C21 C22 C26 119.8(5) . . ?
C23 C22 C26 121.8(5) . . ?
C22 C23 C24 121.8(5) . . ?
C23 C24 C19 119.5(4) . . ?
C23 C24 C27 117.9(4) . . ?
C19 C24 C27 122.6(4) . . ?
C33 C28 C29 118.3(4) . . ?
C33 C28 P4 125.1(3) . . ?
C29 C28 P4 116.6(3) . . ?
C30 C29 C28 119.8(4) . . ?
C30 C29 C34 116.9(4) . . ?
C28 C29 C34 123.3(4) . . ?
C31 C30 C29 121.9(4) . . ?
C32 C31 C30 117.6(4) . . ?
C32 C31 C35 121.8(5) . . ?
C30 C31 C35 120.6(4) . . ?
C31 C32 C33 122.7(4) . . ?
C32 C33 C28 119.5(4) . . ?
C32 C33 C36 118.2(4) . . ?
C28 C33 C36 122.3(4) . . ?
N1 C37 Pt1 179.4(5) . . ?
N2 C38 Pt1 176.8(4) . . ?
N1 C39 C44 109.1(4) . . ?
N1 C39 C40 108.3(4) . . ?
C44 C39 C40 111.1(4) . . ?
C41 C40 C39 109.4(4) . . ?
C40 C41 C42 110.0(5) . . ?
C43 C42 C41 110.4(5) . . ?
C42 C43 C44 111.4(5) . . ?
C39 C44 C43 109.2(4) . . ?
N2 C45 C50 109.3(5) . . ?
N2 C45 C46 105.8(5) . . ?
C50 C45 C46 111.1(5) . . ?
C47 C46 C45 112.8(6) . . ?
C46 C47 C48 109.8(5) . . ?
C49 C48 C47 111.9(5) . . ?
C50 C49 C48 112.3(6) . . ?
C49 C50 C45 110.0(5) . . ?
O1 C51 C52 108.2(4) . . ?
O1 C53 C54 108.5(4) . . ?

loop_
_geom_bond_atom_site_label_1
_geom_bond_atom_site_label_2
_geom_bond_distance
_geom_bond_site_symmetry_2
_geom_bond_publ_flag
Pt1 C38 1.978(6) . ?
Pt1 C37 1.985(5) . ?
Pt1 P1 2.3305(12) . ?
Pt1 P4 2.3309(11) . ?
P1 C1 1.869(4) . ?
P1 P2 2.2117(16) . ?
P2 C10 1.849(4) . ?
P2 P3 2.2113(16) . ?
P3 C19 1.857(4) . ?
P3 P4 2.2149(16) . ?
P4 C28 1.864(4) . ?
N1 C37 1.143(5) . ?
N1 C39 1.444(5) . ?
N2 C38 1.135(5) . ?
N2 C45 1.440(6) . ?
O1 C51 1.409(5) . ?
O1 C53 1.420(5) . ?
C1 C2 1.403(6) . ?
C1 C6 1.405(6) . ?
C2 C3 1.400(6) . ?
C2 C7 1.484(6) . ?
C3 C4 1.372(6) . ?
C4 C5 1.386(6) . ?
C4 C8 1.514(6) . ?
C5 C6 1.391(6) . ?
C6 C9 1.501(6) . ?
C10 C11 1.407(5) . ?
C10 C15 1.411(5) . ?
C11 C12 1.389(6) . ?
C11 C16 1.516(6) . ?
C12 C13 1.368(6) . ?
C13 C14 1.382(6) . ?
C13 C17 1.510(6) . ?
C14 C15 1.385(6) . ?
C15 C18 1.518(5) . ?
C19 C20 1.409(6) . ?
C19 C24 1.411(6) . ?
C20 C21 1.393(6) . ?
C20 C25 1.507(5) . ?
C21 C22 1.369(6) . ?
C22 C23 1.376(6) . ?
C22 C26 1.524(6) . ?
C23 C24 1.398(6) . ?
C24 C27 1.516(6) . ?
C28 C33 1.407(5) . ?
C28 C29 1.410(6) . ?
C29 C30 1.393(6) . ?
C29 C34 1.510(5) . ?
C30 C31 1.386(6) . ?
C31 C32 1.376(6) . ?
C31 C35 1.523(6) . ?
C32 C33 1.390(6) . ?
C33 C36 1.502(6) . ?
C39 C44 1.518(6) . ?
C39 C40 1.519(6) . ?
C40 C41 1.517(6) . ?
C41 C42 1.524(8) . ?
C42 C43 1.500(8) . ?
C43 C44 1.523(6) . ?
C45 C50 1.534(7) . ?
C45 C46 1.563(8) . ?
C46 C47 1.448(7) . ?
C47 C48 1.523(7) . ?
C48 C49 1.486(8) . ?
C49 C50 1.458(7) . ?
C51 C52 1.500(6) . ?
C53 C54 1.511(6) . ?
